data_4342877
loop_
_publ_author_name
'Chorazy, Szymon'
'Arczynski, Miros\/law'
'Nakabayashi, Koji'
'Sieklucka, Barbara'
'Ohkoshi, Shin-Ichi'

_publ_section_title
;
 Visible to Near-Infrared Emission from
 Ln(III)(Bis-oxazoline)-[Mo(V)(CN)8] (Ln = Ce-Yb) Magnetic Coordination
 Polymers Showing Unusual Lanthanide-Dependent Sliding of Cyanido-Bridged
 Layers.
;
_journal_issue 10
_journal_name_full 'Inorganic chemistry'
_journal_page_first 4724
_journal_page_last 4736
_journal_paper_doi 10.1021/acs.inorgchem.5b00040
_journal_volume 54
_journal_year 2015
_chemical_formula_sum 'C58 H50 Mo2 N31 Nd2 O12'
_chemical_formula_weight 1853.65
_chemical_name_systematic
;
 ?
;
_space_group_IT_number 2
_symmetry_cell_setting triclinic
_symmetry_space_group_name_Hall '-P 1'
_symmetry_space_group_name_H-M 'P -1'
_atom_sites_solution_hydrogens geom
_atom_sites_solution_primary direct
_atom_sites_solution_secondary difmap
_audit_conform_dict_location ftp://ftp.iucr.org/pub/cif_core.dic
_audit_conform_dict_name cif_core.dic
_audit_conform_dict_version 2.4
_audit_creation_date 2014-10-28T23:25:03-00:00
_audit_creation_method 'WinGX routine CIF_UPDATE'
_cell_angle_alpha 84.1160(10)
_cell_angle_beta 82.8220(10)
_cell_angle_gamma 76.6530(10)
_cell_formula_units_Z 2
_cell_length_a 10.6983(3)
_cell_length_b 19.2456(7)
_cell_length_c 19.3690(8)
_cell_measurement_temperature 90(2)
_cell_volume 3838.6(2)
_computing_structure_refinement 'SHELXL-97 (Sheldrick, 1997)'
_computing_structure_solution 'SHELXS-97 (Sheldrick, 1990)'
_diffrn_ambient_temperature 90(2)
_diffrn_measured_fraction_theta_full 0.993
_diffrn_measured_fraction_theta_max 0.993
_diffrn_measurement_device_type 'Rigaku R-AXIS RAPID'
_diffrn_measurement_method \w
_diffrn_radiation_monochromator graphite
_diffrn_radiation_type MoK\a
_diffrn_radiation_wavelength 0.71075
_diffrn_reflns_av_R_equivalents 0.1577
_diffrn_reflns_av_unetI/netI 0.1619
_diffrn_reflns_limit_h_max 13
_diffrn_reflns_limit_h_min -13
_diffrn_reflns_limit_k_max 24
_diffrn_reflns_limit_k_min -24
_diffrn_reflns_limit_l_max 25
_diffrn_reflns_limit_l_min -25
_diffrn_reflns_number 58744
_diffrn_reflns_theta_full 27.47
_diffrn_reflns_theta_max 27.47
_diffrn_reflns_theta_min 3.04
_exptl_absorpt_coefficient_mu 1.724
_exptl_absorpt_correction_T_max 0.9342
_exptl_absorpt_correction_T_min 0.8465
_exptl_absorpt_correction_type multi-scan
_exptl_absorpt_process_details 'ABSCOR (Rigaku, 1995)'
_exptl_crystal_colour yellow
_exptl_crystal_density_diffrn 1.604
_exptl_crystal_density_method 'not measured'
_exptl_crystal_description block
_exptl_crystal_F_000 1830
_exptl_crystal_size_max 0.1
_exptl_crystal_size_mid 0.1
_exptl_crystal_size_min 0.04
_refine_diff_density_max 2.432
_refine_diff_density_min -3.499
_refine_diff_density_rms 0.284
_refine_ls_extinction_coef 0.0123(8)
_refine_ls_extinction_expression Fc^*^=kFc[1+0.001xFc^2^\l^3^/sin(2\q)]^-1/4^
_refine_ls_extinction_method SHELXL
_refine_ls_goodness_of_fit_ref 1.079
_refine_ls_hydrogen_treatment constr
_refine_ls_matrix_type full
_refine_ls_number_parameters 971
_refine_ls_number_reflns 17451
_refine_ls_number_restraints 33
_refine_ls_restrained_S_all 1.079
_refine_ls_R_factor_all 0.1929
_refine_ls_R_factor_gt 0.0994
_refine_ls_shift/su_max 0.032
_refine_ls_shift/su_mean 0.001
_refine_ls_structure_factor_coef Fsqd
_refine_ls_weighting_details 'calc w=1/[\s^2^(Fo^2^)+(0.1488P)^2^+25.0285P] where P=(Fo^2^+2Fc^2^)/3'
_refine_ls_weighting_scheme calc
_refine_ls_wR_factor_gt 0.2298
_refine_ls_wR_factor_ref 0.3189
_reflns_number_gt 8698
_reflns_number_total 17451
_reflns_threshold_expression >2sigma(I)
_cod_data_source_file ic5b00040_si_002.cif
_cod_data_source_block NdMoBoxTriclinic
_cod_depositor_comments 'Adding full bibliography for 4342874--4342887.cif.'
_cod_database_code 4342877

loop_
_symmetry_equiv_pos_as_xyz
'x, y, z'
'-x, -y, -z'

loop_
_atom_site_label
_atom_site_type_symbol
_atom_site_fract_x
_atom_site_fract_y
_atom_site_fract_z
_atom_site_U_iso_or_equiv
_atom_site_adp_type
_atom_site_occupancy
_atom_site_symmetry_multiplicity
_atom_site_calc_flag
_atom_site_refinement_flags
_atom_site_disorder_assembly
_atom_site_disorder_group
Nd1 Nd 0.93891(7) 0.16489(4) 0.35438(4) 0.0368(3) Uani 1 1 d . . .
Nd2 Nd 0.40298(7) 0.65354(4) 0.13575(4) 0.0406(3) Uani 1 1 d . . .
Mo2 Mo 0.20803(11) 0.86541(6) 0.34697(6) 0.0358(3) Uani 1 1 d . A .
Mo1 Mo 0.60787(11) 0.34719(6) 0.16310(6) 0.0388(3) Uani 1 1 d . A .
O1 O 1.1230(9) 0.1453(5) 0.4242(5) 0.045(2) Uani 1 1 d . . .
O2 O 1.1186(9) 0.1424(5) 0.2685(4) 0.042(2) Uani 1 1 d . . .
O4 O 0.1942(10) 0.7214(5) 0.1068(6) 0.051(3) Uani 1 1 d . A .
O3 O 0.5737(11) 0.6422(7) 0.2102(6) 0.065(3) Uani 1 1 d . A 1
O11 O 0.5555(11) 0.8413(6) 0.0017(6) 0.064(3) Uani 1 1 d . A .
O12 O 0.7540(10) 0.7182(6) -0.0035(6) 0.065(3) Uani 1 1 d . . .
O8 O 0.7371(9) 0.0434(5) 0.2183(6) 0.051(3) Uani 1 1 d . . .
O7 O 0.5667(9) 0.0782(5) 0.3358(5) 0.047(2) Uani 1 1 d . . .
O5 O 0.7951(15) 0.3968(6) 0.4332(8) 0.087(4) Uani 1 1 d . . .
O6 O 1.0433(19) 0.3873(8) 0.3650(10) 0.123(7) Uani 1 1 d . . .
O10 O 0.0980(11) 0.5128(6) 0.2008(7) 0.066(3) Uani 1 1 d . A .
O9 O 0.1953(14) 0.5308(7) 0.3220(6) 0.075(4) Uani 1 1 d . . .
N15 N 0.4743(14) 0.7593(8) 0.3976(8) 0.064(4) Uani 1 1 d . . .
N16 N 0.1062(14) 0.7177(6) 0.4088(7) 0.056(3) Uani 1 1 d . . .
N12 N -0.0578(13) 0.8775(7) 0.2717(7) 0.054(3) Uani 1 1 d . . .
N10 N 0.0203(12) 1.0269(7) 0.3714(6) 0.045(3) Uani 1 1 d . . .
N13 N 0.2835(14) 0.9597(7) 0.2019(7) 0.058(4) Uani 1 1 d . . .
N14 N 0.3923(13) 0.9646(7) 0.3982(8) 0.057(4) Uani 1 1 d . . .
N1 N 0.8285(11) 0.2544(6) 0.2625(6) 0.042(3) Uani 1 1 d . . .
N3 N 0.6053(11) 0.3698(6) -0.0097(6) 0.039(3) Uani 1 1 d . . .
N8 N 0.5288(17) 0.4261(9) 0.3106(8) 0.079(5) Uani 1 1 d U . .
N5 N 0.7024(15) 0.1901(8) 0.0936(8) 0.067(4) Uani 1 1 d . . .
N4 N 0.4760(15) 0.2374(9) 0.2774(9) 0.079(5) Uani 1 1 d . . .
N6 N 0.2974(13) 0.3733(8) 0.1390(8) 0.071(5) Uani 1 1 d . . .
N11 N 0.1329(12) 0.8679(6) 0.5178(6) 0.044(3) Uani 1 1 d . . .
N2 N 0.5236(11) 0.5231(7) 0.1280(6) 0.047(3) Uani 1 1 d . A .
N9 N 0.3178(12) 0.7504(6) 0.2243(6) 0.045(3) Uani 1 1 d U A .
N22 N 1.0456(13) 0.2756(7) 0.3386(7) 0.052(3) Uani 1 1 d . . .
N21 N 0.8060(14) 0.2818(6) 0.4118(6) 0.051(3) Uani 1 1 d . . .
N23 N 0.7011(11) 0.1400(6) 0.3717(5) 0.036(2) Uani 1 1 d . . .
N24 N 0.8757(11) 0.0997(6) 0.2582(6) 0.044(3) Uani 1 1 d . . .
N28 N 0.6227(10) 0.6543(7) 0.0618(6) 0.043(3) Uani 1 1 d . A .
N27 N 0.4312(12) 0.7769(6) 0.0736(6) 0.048(3) Uani 1 1 d . A .
N25 N 0.3330(13) 0.5932(6) 0.2579(6) 0.051(3) Uani 1 1 d . A .
N26 N 0.2372(11) 0.5715(6) 0.1367(7) 0.047(3) Uani 1 1 d . A .
N18 N 1.3038(11) 0.1307(6) 0.1977(6) 0.045(3) Uani 1 1 d . . .
N17 N 1.2189(12) 0.1116(7) 0.5231(6) 0.047(3) Uani 1 1 d . . .
N20 N 0.0365(14) 0.7963(8) 0.0506(9) 0.076(5) Uani 1 1 d . A .
N19 N 0.714(2) 0.5852(11) 0.2897(12) 0.107(7) Uani 1 1 d . A 1
N7 N 0.8828(14) 0.3944(8) 0.1018(8) 0.065(4) Uani 1 1 d . . .
N29 N 0.874(2) 0.6835(15) 0.1553(13) 0.133(9) Uani 1 1 d . . .
N30 N 0.646(2) 0.9301(13) 0.118(2) 0.193(17) Uani 1 1 d D . .
C16 C 0.1404(16) 0.7682(9) 0.3865(8) 0.054(4) Uani 1 1 d . . .
C15 C 0.3836(15) 0.7946(9) 0.3801(9) 0.056(4) Uani 1 1 d . . .
C14 C 0.3285(15) 0.9320(9) 0.3786(7) 0.051(4) Uani 1 1 d . . .
C10 C 0.0840(14) 0.9699(7) 0.3634(7) 0.042(3) Uani 1 1 d . . .
C13 C 0.2572(15) 0.9267(7) 0.2520(8) 0.047(4) Uani 1 1 d . . .
C12 C 0.0376(14) 0.8729(8) 0.3000(9) 0.047(4) Uani 1 1 d . . .
C1 C 0.7534(14) 0.2877(7) 0.2266(7) 0.041(3) Uani 1 1 d . . .
C3 C 0.6042(14) 0.3642(7) 0.0504(9) 0.045(3) Uani 1 1 d . . .
C7 C 0.7891(15) 0.3757(8) 0.1252(8) 0.051(4) Uani 1 1 d . . .
C5 C 0.6663(14) 0.2451(8) 0.1172(8) 0.044(3) Uani 1 1 d . . .
C4 C 0.5234(14) 0.2754(9) 0.2369(8) 0.052(4) Uani 1 1 d . . .
C6 C 0.4059(17) 0.3632(8) 0.1477(8) 0.053(4) Uani 1 1 d . . .
C8 C 0.558(2) 0.3991(9) 0.2616(8) 0.075(6) Uani 1 1 d . . .
C9 C 0.2795(15) 0.7909(8) 0.2661(8) 0.050(4) Uani 1 1 d U . .
C2 C 0.5536(12) 0.4606(7) 0.1393(7) 0.037(3) Uani 1 1 d . . .
C11 C 0.1571(13) 0.8674(6) 0.4567(7) 0.037(3) Uani 1 1 d . . .
C47 C 0.3466(15) 0.8492(7) 0.0639(9) 0.053(4) Uani 1 1 d . . .
H47A H 0.3154 0.8696 0.1094 0.064 Uiso 1 1 calc R A .
H47B H 0.2711 0.8471 0.04 0.064 Uiso 1 1 calc R . .
C48 C 0.4313(16) 0.8939(8) 0.0190(9) 0.062(5) Uani 1 1 d . A .
H48B H 0.3915 0.9156 -0.0238 0.074 Uiso 1 1 calc R . .
H48A H 0.4454 0.9325 0.0453 0.074 Uiso 1 1 calc R . .
C49 C 0.5367(16) 0.7795(8) 0.0367(8) 0.051(4) Uani 1 1 d . . .
C50 C 0.6415(14) 0.7146(8) 0.0338(8) 0.044(3) Uani 1 1 d . A .
C52 C 0.7433(17) 0.6025(9) 0.0453(10) 0.067(5) Uani 1 1 d . . .
H52B H 0.7288 0.5651 0.0176 0.08 Uiso 1 1 calc R A .
H52A H 0.7797 0.5791 0.0886 0.08 Uiso 1 1 calc R . .
C51 C 0.8354(17) 0.6455(8) 0.0028(12) 0.073(6) Uani 1 1 d . A .
H51A H 0.9113 0.6443 0.0277 0.088 Uiso 1 1 calc R . .
H51B H 0.8654 0.6269 -0.0437 0.088 Uiso 1 1 calc R . .
C34 C 0.9419(15) 0.0719(9) 0.1912(7) 0.054(4) Uani 1 1 d . . .
H34B H 1.0262 0.0393 0.1986 0.065 Uiso 1 1 calc R . .
H34A H 0.9566 0.1118 0.157 0.065 Uiso 1 1 calc R . .
C33 C 0.8514(13) 0.0318(8) 0.1655(7) 0.045(3) Uani 1 1 d . . .
H33A H 0.8275 0.0516 0.1186 0.054 Uiso 1 1 calc R . .
H33B H 0.8918 -0.0199 0.1638 0.054 Uiso 1 1 calc R . .
C32 C 0.7687(13) 0.0813(6) 0.2666(7) 0.035(3) Uani 1 1 d . . .
C31 C 0.6784(12) 0.1017(7) 0.3278(7) 0.037(3) Uani 1 1 d . . .
C29 C 0.5848(15) 0.1502(9) 0.4229(8) 0.051(4) Uani 1 1 d . . .
H29A H 0.5431 0.2017 0.4243 0.061 Uiso 1 1 calc R . .
H29B H 0.6081 0.1311 0.4702 0.061 Uiso 1 1 calc R . .
C30 C 0.4958(15) 0.1100(8) 0.3990(8) 0.051(4) Uani 1 1 d . . .
H30B H 0.4771 0.0724 0.4351 0.062 Uiso 1 1 calc R . .
H30A H 0.4134 0.1428 0.3883 0.062 Uiso 1 1 calc R . .
C26 C 0.989(2) 0.3316(10) 0.3688(10) 0.072(5) Uani 1 1 d . . .
C20 C 1.2354(13) 0.1139(7) 0.2570(8) 0.044(4) Uani 1 1 d . . .
C27 C 1.167(3) 0.3648(13) 0.3212(16) 0.124(11) Uani 1 1 d . . .
H27B H 1.2413 0.3662 0.3467 0.149 Uiso 1 1 calc R . .
H27A H 1.1704 0.3962 0.2775 0.149 Uiso 1 1 calc R . .
C28 C 1.1705(18) 0.2885(10) 0.3056(11) 0.073(5) Uani 1 1 d . . .
H28A H 1.1791 0.284 0.2546 0.087 Uiso 1 1 calc R . .
H28B H 1.2431 0.2542 0.3259 0.087 Uiso 1 1 calc R . .
C24 C 0.669(2) 0.3836(10) 0.4656(12) 0.084(6) Uani 1 1 d . . .
H24A H 0.5969 0.4191 0.4466 0.101 Uiso 1 1 calc R . .
H24B H 0.6616 0.3854 0.5169 0.101 Uiso 1 1 calc R . .
C23 C 0.6725(15) 0.3091(9) 0.4460(8) 0.056(4) Uani 1 1 d . . .
H23B H 0.6542 0.2778 0.4881 0.067 Uiso 1 1 calc R . .
H23A H 0.6074 0.3107 0.4135 0.067 Uiso 1 1 calc R . .
C25 C 0.8556(18) 0.3352(9) 0.4056(10) 0.064(5) Uani 1 1 d . . .
C44 C 0.1923(14) 0.5476(8) 0.1960(10) 0.058(5) Uani 1 1 d . . .
C46 C 0.1698(16) 0.5499(9) 0.0847(9) 0.059(4) Uani 1 1 d . . .
H46B H 0.2293 0.5152 0.0547 0.07 Uiso 1 1 calc R A .
H46A H 0.1283 0.5918 0.055 0.07 Uiso 1 1 calc R . .
C45 C 0.0674(19) 0.5147(11) 0.1300(13) 0.088(7) Uani 1 1 d . A .
H45A H -0.0209 0.5435 0.1247 0.105 Uiso 1 1 calc R . .
H45B H 0.0733 0.4657 0.1165 0.105 Uiso 1 1 calc R . .
C43 C 0.2428(18) 0.5585(8) 0.2600(8) 0.055(4) Uani 1 1 d . A .
C42 C 0.269(2) 0.5500(10) 0.3724(9) 0.077(6) Uani 1 1 d . A .
H42B H 0.3187 0.5066 0.397 0.093 Uiso 1 1 calc R . .
H42A H 0.2116 0.5798 0.4074 0.093 Uiso 1 1 calc R . .
C41 C 0.3585(18) 0.5913(9) 0.3299(8) 0.061(4) Uani 1 1 d . . .
H41A H 0.3421 0.6405 0.345 0.073 Uiso 1 1 calc R A .
H41B H 0.4496 0.5675 0.3354 0.073 Uiso 1 1 calc R . .
C21 C 1.2502(16) 0.1845(11) 0.1459(10) 0.081(7) Uani 1 1 d . . .
H21C H 1.3161 0.1879 0.1065 0.121 Uiso 1 1 calc R . .
H21A H 1.2218 0.2308 0.1663 0.121 Uiso 1 1 calc R . .
H21B H 1.1763 0.1714 0.1296 0.121 Uiso 1 1 calc R . .
C22 C 1.4405(15) 0.0950(10) 0.1833(10) 0.066(5) Uani 1 1 d . . .
H22C H 1.4749 0.1135 0.1376 0.099 Uiso 1 1 calc R . .
H22A H 1.4482 0.0433 0.1832 0.099 Uiso 1 1 calc R . .
H22B H 1.4896 0.1044 0.2194 0.099 Uiso 1 1 calc R . .
C17 C 1.1635(13) 0.0977(8) 0.4711(7) 0.045(3) Uani 1 1 d . . .
C18 C 1.2321(18) 0.1828(9) 0.5334(10) 0.067(5) Uani 1 1 d . . .
H18C H 1.276 0.1812 0.5752 0.1 Uiso 1 1 calc R . .
H18B H 1.1463 0.2147 0.5392 0.1 Uiso 1 1 calc R . .
H18A H 1.2829 0.2007 0.4926 0.1 Uiso 1 1 calc R . .
C19 C 1.2656(16) 0.0525(9) 0.5738(8) 0.059(4) Uani 1 1 d . . .
H19B H 1.3048 0.0703 0.6095 0.088 Uiso 1 1 calc R . .
H19C H 1.3303 0.0155 0.5499 0.088 Uiso 1 1 calc R . .
H19A H 1.1932 0.0321 0.5958 0.088 Uiso 1 1 calc R . .
C38 C 0.1348(19) 0.7411(11) 0.0552(13) 0.083(6) Uani 1 1 d . . .
C39 C -0.001(3) 0.8481(15) 0.1018(15) 0.142(12) Uani 1 1 d . . .
H39A H -0.0763 0.8843 0.0886 0.213 Uiso 1 1 calc R A .
H39B H 0.071 0.8714 0.1042 0.213 Uiso 1 1 calc R . .
H39C H -0.0217 0.8242 0.1474 0.213 Uiso 1 1 calc R . .
C40 C -0.015(2) 0.8125(15) -0.0168(11) 0.109(8) Uani 1 1 d . . .
H40A H -0.0879 0.8541 -0.0142 0.163 Uiso 1 1 calc R A .
H40B H -0.0445 0.7711 -0.0288 0.163 Uiso 1 1 calc R . .
H40C H 0.0526 0.8232 -0.0526 0.163 Uiso 1 1 calc R . .
C53 C 0.917(3) 0.6894(13) 0.2051(15) 0.100(8) Uani 1 1 d . . .
C54 C 0.985(3) 0.7021(14) 0.2657(15) 0.122(10) Uani 1 1 d . . .
C55 C 0.641(4) 0.888(4) 0.1782(18) 0.42(7) Uani 1 1 d DU . .
C56 C 0.617(2) 0.8890(16) 0.2489(17) 0.123(10) Uani 1 1 d DU . .
C36A C 0.742(7) 0.586(3) 0.364(3) 0.21(3) Uani 0.7 1 d P A 1
C37A C 0.764(4) 0.5177(18) 0.258(2) 0.100(13) Uani 0.6 1 d P A 1
C60 C 0.244(9) 1.062(4) 0.072(5) 0.23(4) Uiso 0.5 1 d PD B 1
C59 C 0.178(4) 1.010(2) 0.049(2) 0.074(10) Uiso 0.5 1 d PD B 1
N32 N 0.083(6) 0.992(4) 0.024(4) 0.21(3) Uiso 0.5 1 d PD B 1
C58 C 0.321(6) 0.357(4) 0.487(4) 0.17(3) Uiso 0.5 1 d PD C 1
C57 C 0.183(7) 0.400(4) 0.505(5) 0.21(4) Uiso 0.5 1 d PD C 1
N31 N 0.055(6) 0.453(3) 0.516(4) 0.20(3) Uiso 0.5 1 d PD C 1
C37B C 0.819(5) 0.515(3) 0.306(3) 0.072(13) Uani 0.4 1 d PU . .
C36B C 0.687(6) 0.652(3) 0.331(3) 0.066(16) Uani 0.3 1 d PU . .
C35A C 0.614(4) 0.645(2) 0.2662(19) 0.090(10) Uani 0.6 1 d PU A .
C35B C 0.661(7) 0.581(4) 0.220(4) 0.12(2) Uani 0.4 1 d PU . .

loop_
_atom_site_aniso_label
_atom_site_aniso_U_11
_atom_site_aniso_U_22
_atom_site_aniso_U_33
_atom_site_aniso_U_23
_atom_site_aniso_U_13
_atom_site_aniso_U_12
Nd1 0.0410(4) 0.0349(4) 0.0343(4) 0.0035(3) -0.0098(3) -0.0075(3)
Nd2 0.0475(5) 0.0372(4) 0.0344(4) -0.0022(3) -0.0063(3) -0.0031(3)
Mo2 0.0406(7) 0.0332(6) 0.0321(6) -0.0012(5) -0.0054(5) -0.0051(5)
Mo1 0.0425(7) 0.0367(6) 0.0345(7) 0.0031(5) -0.0089(5) -0.0032(5)
O1 0.052(6) 0.048(6) 0.039(6) 0.011(5) -0.025(5) -0.014(5)
O2 0.042(5) 0.059(6) 0.025(5) 0.004(4) 0.002(4) -0.015(5)
O4 0.060(6) 0.045(6) 0.046(6) -0.004(5) -0.011(5) -0.001(5)
O3 0.054(7) 0.090(9) 0.049(7) -0.008(6) -0.022(6) -0.003(6)
O11 0.068(7) 0.064(7) 0.059(7) 0.008(6) -0.001(6) -0.025(6)
O12 0.047(6) 0.074(8) 0.073(8) 0.006(6) 0.000(6) -0.019(6)
O8 0.045(6) 0.052(6) 0.054(7) 0.000(5) -0.008(5) -0.009(5)
O7 0.050(6) 0.048(6) 0.042(6) -0.003(5) -0.003(5) -0.011(5)
O5 0.121(12) 0.045(7) 0.100(11) -0.025(7) -0.002(9) -0.026(7)
O6 0.156(16) 0.066(9) 0.154(16) -0.029(10) 0.050(13) -0.064(10)
O10 0.062(7) 0.061(7) 0.081(9) -0.003(6) -0.007(7) -0.024(6)
O9 0.118(11) 0.069(8) 0.038(7) -0.004(6) 0.012(7) -0.030(7)
N15 0.057(8) 0.066(9) 0.064(10) -0.014(8) -0.015(7) 0.006(7)
N16 0.081(9) 0.031(6) 0.059(9) -0.003(6) -0.004(7) -0.024(6)
N12 0.055(8) 0.056(8) 0.046(8) -0.008(6) -0.018(6) 0.003(6)
N10 0.050(7) 0.056(8) 0.031(6) -0.009(6) -0.008(5) -0.010(6)
N13 0.082(10) 0.044(7) 0.047(8) -0.001(6) 0.000(7) -0.016(7)
N14 0.055(8) 0.051(8) 0.076(10) -0.022(7) -0.021(7) -0.016(6)
N1 0.053(7) 0.035(6) 0.040(7) 0.006(5) -0.010(6) -0.015(5)
N3 0.048(7) 0.043(6) 0.022(6) -0.010(5) 0.003(5) -0.004(5)
N8 0.105(9) 0.076(8) 0.042(7) -0.008(6) 0.001(6) 0.008(7)
N5 0.089(11) 0.047(8) 0.067(10) -0.009(7) -0.011(8) -0.012(8)
N4 0.069(10) 0.085(11) 0.075(11) 0.034(9) -0.025(9) -0.011(8)
N6 0.050(8) 0.071(10) 0.083(11) 0.038(8) -0.023(8) -0.008(7)
N11 0.054(7) 0.039(6) 0.042(7) -0.005(5) -0.018(6) -0.005(5)
N2 0.045(7) 0.048(7) 0.042(7) 0.018(6) -0.006(6) -0.005(5)
N9 0.064(8) 0.025(6) 0.041(7) -0.008(5) -0.013(6) 0.008(5)
N22 0.062(8) 0.038(7) 0.055(8) 0.004(6) -0.007(7) -0.012(6)
N21 0.080(9) 0.039(7) 0.036(7) 0.002(5) -0.015(6) -0.011(6)
N23 0.047(7) 0.048(7) 0.017(5) -0.011(5) -0.003(5) -0.015(5)
N24 0.043(6) 0.030(6) 0.048(7) 0.022(5) -0.010(5) 0.004(5)
N28 0.033(6) 0.060(8) 0.025(6) -0.013(5) 0.008(5) 0.008(5)
N27 0.057(8) 0.045(7) 0.039(7) 0.000(6) -0.006(6) -0.002(6)
N25 0.069(9) 0.036(7) 0.046(8) 0.003(6) -0.010(7) -0.007(6)
N26 0.044(7) 0.039(6) 0.052(8) -0.002(6) 0.008(6) -0.005(5)
N18 0.037(6) 0.052(7) 0.047(7) 0.011(6) -0.007(6) -0.017(5)
N17 0.051(7) 0.052(8) 0.039(7) -0.001(6) -0.017(6) -0.009(6)
N20 0.064(9) 0.058(9) 0.102(13) 0.018(9) -0.045(9) 0.002(7)
N19 0.112(15) 0.088(14) 0.123(18) 0.018(13) -0.049(14) -0.020(12)
N7 0.052(8) 0.081(10) 0.063(9) 0.015(8) -0.010(7) -0.023(7)
N29 0.124(19) 0.20(3) 0.103(18) -0.028(17) -0.021(15) -0.080(18)
N30 0.096(16) 0.124(19) 0.39(5) -0.16(3) -0.12(2) 0.016(14)
C16 0.058(10) 0.061(10) 0.042(9) -0.009(8) -0.002(7) -0.013(8)
C15 0.048(9) 0.054(10) 0.066(11) -0.005(8) -0.017(8) -0.005(7)
C14 0.059(10) 0.054(9) 0.026(7) 0.001(7) -0.010(7) 0.018(8)
C10 0.052(8) 0.035(7) 0.038(8) 0.000(6) -0.013(7) -0.004(6)
C13 0.061(9) 0.027(7) 0.049(9) 0.000(6) -0.001(7) -0.009(6)
C12 0.036(8) 0.042(8) 0.060(10) 0.000(7) 0.001(7) -0.004(6)
C1 0.048(8) 0.037(7) 0.039(8) 0.002(6) -0.001(7) -0.011(6)
C3 0.046(8) 0.034(7) 0.056(10) -0.008(7) -0.010(7) -0.005(6)
C7 0.051(9) 0.055(9) 0.033(8) 0.006(7) -0.002(7) 0.014(7)
C5 0.048(8) 0.038(8) 0.047(9) 0.010(7) -0.025(7) -0.006(6)
C4 0.041(8) 0.069(11) 0.036(8) 0.023(8) -0.001(7) -0.008(7)
C6 0.071(11) 0.041(8) 0.043(9) 0.008(7) -0.014(8) -0.004(8)
C8 0.135(17) 0.043(9) 0.027(8) -0.006(7) -0.016(9) 0.026(10)
C9 0.052(9) 0.042(8) 0.052(9) 0.009(6) -0.013(7) -0.005(7)
C2 0.035(7) 0.032(7) 0.035(7) 0.011(6) -0.001(6) 0.005(5)
C11 0.051(8) 0.020(6) 0.042(8) 0.002(5) -0.006(7) -0.010(5)
C47 0.058(9) 0.028(7) 0.067(11) 0.005(7) -0.008(8) 0.002(6)
C48 0.065(11) 0.048(9) 0.064(11) -0.005(8) 0.021(9) -0.010(8)
C49 0.058(10) 0.055(10) 0.038(8) 0.008(7) -0.008(7) -0.015(7)
C50 0.047(8) 0.047(8) 0.041(8) 0.007(7) -0.012(7) -0.019(7)
C52 0.065(11) 0.061(11) 0.071(12) -0.004(9) -0.006(9) -0.009(9)
C51 0.059(10) 0.036(9) 0.117(17) 0.013(10) -0.017(11) 0.001(7)
C34 0.056(9) 0.063(10) 0.031(8) 0.004(7) -0.005(7) 0.007(8)
C33 0.044(8) 0.058(9) 0.031(7) -0.006(7) -0.009(6) -0.002(7)
C32 0.046(8) 0.031(7) 0.037(7) -0.007(5) -0.024(6) -0.014(6)
C31 0.027(6) 0.045(8) 0.027(7) 0.013(6) 0.004(5) 0.005(5)
C29 0.058(9) 0.066(10) 0.031(8) -0.011(7) -0.010(7) -0.012(8)
C30 0.051(9) 0.054(9) 0.046(9) -0.005(7) 0.008(7) -0.011(7)
C26 0.095(14) 0.054(11) 0.074(13) -0.004(9) 0.005(11) -0.039(10)
C20 0.031(7) 0.045(8) 0.065(10) -0.013(7) -0.014(7) -0.017(6)
C27 0.13(2) 0.096(17) 0.16(3) -0.036(17) 0.06(2) -0.080(16)
C28 0.066(12) 0.072(12) 0.088(15) 0.002(11) -0.011(11) -0.032(10)
C24 0.103(16) 0.054(11) 0.089(15) -0.020(10) 0.025(13) -0.014(10)
C23 0.059(10) 0.057(10) 0.046(9) -0.005(8) -0.005(8) -0.001(8)
C25 0.078(12) 0.047(10) 0.064(12) -0.004(8) -0.014(10) -0.005(9)
C44 0.036(8) 0.045(9) 0.091(14) 0.001(9) -0.002(9) -0.010(7)
C46 0.063(10) 0.061(10) 0.063(11) -0.003(8) -0.023(9) -0.027(8)
C45 0.065(12) 0.076(14) 0.13(2) 0.009(13) -0.038(13) -0.029(10)
C43 0.080(12) 0.046(9) 0.038(9) -0.006(7) -0.010(8) -0.011(8)
C42 0.136(18) 0.055(11) 0.035(9) 0.003(8) 0.000(10) -0.015(11)
C41 0.080(12) 0.055(10) 0.042(9) -0.006(8) 0.004(8) -0.008(9)
C21 0.040(9) 0.115(17) 0.071(13) 0.027(12) 0.003(9) -0.002(10)
C22 0.039(8) 0.074(12) 0.082(13) -0.016(10) -0.001(9) -0.003(8)
C17 0.035(7) 0.057(9) 0.036(8) 0.003(7) -0.002(6) -0.003(6)
C18 0.076(12) 0.055(10) 0.081(13) -0.013(9) -0.034(10) -0.022(9)
C19 0.057(10) 0.076(12) 0.039(9) 0.009(8) -0.024(8) -0.004(8)
C38 0.060(11) 0.068(13) 0.119(19) 0.007(13) -0.017(12) -0.012(10)
C39 0.18(3) 0.10(2) 0.12(2) -0.051(18) 0.01(2) 0.02(2)
C40 0.115(19) 0.16(3) 0.066(15) -0.022(15) -0.034(14) -0.048(18)
C53 0.12(2) 0.076(15) 0.11(2) -0.002(14) -0.038(17) -0.013(14)
C54 0.14(2) 0.089(18) 0.13(2) -0.015(16) -0.06(2) 0.017(16)
C55 0.09(3) 0.94(19) 0.19(3) -0.17(8) -0.10(3) 0.09(6)
C56 0.071(15) 0.14(2) 0.17(3) -0.02(2) -0.035(19) -0.031(15)
C36A 0.34(8) 0.23(6) 0.12(4) 0.04(4) -0.18(5) -0.10(6)
C37A 0.13(3) 0.048(19) 0.12(3) 0.00(2) -0.04(3) 0.01(2)
C37B 0.066(15) 0.079(15) 0.068(15) 0.002(10) -0.017(10) -0.010(9)
C36B 0.066(18) 0.065(18) 0.067(18) -0.007(10) -0.007(10) -0.014(10)
C35A 0.09(3) 0.11(3) 0.06(2) 0.024(16) -0.037(19) -0.02(2)
C35B 0.12(2) 0.13(2) 0.12(2) -0.009(10) -0.016(10) -0.029(11)

loop_
_atom_type_symbol
_atom_type_description
_atom_type_scat_dispersion_real
_atom_type_scat_dispersion_imag
_atom_type_scat_source
Nd Nd -0.1943 3.0179 'International Tables Vol C Tables 4.2.6.8 and 6.1.1.4'
Mo Mo -1.6832 0.6857 'International Tables Vol C Tables 4.2.6.8 and 6.1.1.4'
C C 0.0033 0.0016 'International Tables Vol C Tables 4.2.6.8 and 6.1.1.4'
H H 0 0 'International Tables Vol C Tables 4.2.6.8 and 6.1.1.4'
N N 0.0061 0.0033 'International Tables Vol C Tables 4.2.6.8 and 6.1.1.4'
O O 0.0106 0.006 'International Tables Vol C Tables 4.2.6.8 and 6.1.1.4'

loop_
_geom_angle_atom_site_label_1
_geom_angle_atom_site_label_2
_geom_angle_atom_site_label_3
_geom_angle
_geom_angle_site_symmetry_1
_geom_angle_site_symmetry_3
O2 Nd1 O1 77.6(3) . .
O2 Nd1 N1 85.9(3) . .
O1 Nd1 N1 140.3(3) . .
O2 Nd1 N11 141.9(3) . 2_666
O1 Nd1 N11 70.1(3) . 2_666
N1 Nd1 N11 132.0(4) . 2_666
O2 Nd1 N24 72.5(3) . .
O1 Nd1 N24 135.8(3) . .
N1 Nd1 N24 69.1(3) . .
N11 Nd1 N24 119.0(4) 2_666 .
O2 Nd1 N10 77.4(3) . 1_645
O1 Nd1 N10 74.3(3) . 1_645
N1 Nd1 N10 136.8(4) . 1_645
N11 Nd1 N10 75.1(4) 2_666 1_645
N24 Nd1 N10 67.9(3) . 1_645
O2 Nd1 N22 71.6(4) . .
O1 Nd1 N22 68.9(4) . .
N1 Nd1 N22 71.7(4) . .
N11 Nd1 N22 112.7(4) 2_666 .
N24 Nd1 N22 127.8(4) . .
N10 Nd1 N22 135.8(4) 1_645 .
O2 Nd1 N21 133.3(4) . .
O1 Nd1 N21 96.2(4) . .
N1 Nd1 N21 69.6(4) . .
N11 Nd1 N21 71.1(4) 2_666 .
N24 Nd1 N21 128.1(4) . .
N10 Nd1 N21 146.1(4) 1_645 .
N22 Nd1 N21 63.2(4) . .
O2 Nd1 N23 135.7(3) . .
O1 Nd1 N23 136.8(3) . .
N1 Nd1 N23 78.4(3) . .
N11 Nd1 N23 67.8(3) 2_666 .
N24 Nd1 N23 63.1(3) . .
N10 Nd1 N23 86.3(4) 1_645 .
N22 Nd1 N23 137.8(4) . .
N21 Nd1 N23 78.9(4) . .
O4 Nd2 O3 145.8(4) . .
O4 Nd2 N3 75.2(4) . 2_665
O3 Nd2 N3 134.9(4) . 2_665
O4 Nd2 N2 134.5(4) . .
O3 Nd2 N2 77.0(4) . .
N3 Nd2 N2 76.3(4) 2_665 .
O4 Nd2 N9 71.6(4) . .
O3 Nd2 N9 74.3(4) . .
N3 Nd2 N9 141.7(3) 2_665 .
N2 Nd2 N9 141.8(4) . .
O4 Nd2 N28 126.0(4) . .
O3 Nd2 N28 69.1(4) . .
N3 Nd2 N28 68.7(4) 2_665 .
N2 Nd2 N28 72.9(4) . .
N9 Nd2 N28 118.0(4) . .
O4 Nd2 N27 71.6(4) . .
O3 Nd2 N27 95.1(4) . .
N3 Nd2 N27 80.0(4) 2_665 .
N2 Nd2 N27 135.8(4) . .
N9 Nd2 N27 71.9(4) . .
N28 Nd2 N27 63.8(4) . .
O4 Nd2 N25 99.3(4) . .
O3 Nd2 N25 71.4(4) . .
N3 Nd2 N25 134.8(4) 2_665 .
N2 Nd2 N25 77.2(4) . .
N9 Nd2 N25 70.1(4) . .
N28 Nd2 N25 134.6(4) . .
N27 Nd2 N25 141.9(4) . .
O4 Nd2 N26 68.0(4) . .
O3 Nd2 N26 128.8(4) . .
N3 Nd2 N26 72.9(4) 2_665 .
N2 Nd2 N26 70.1(4) . .
N9 Nd2 N26 110.4(4) . .
N28 Nd2 N26 131.5(4) . .
N27 Nd2 N26 135.7(4) . .
N25 Nd2 N26 63.9(4) . .
C12 Mo2 C11 107.7(6) . .
C12 Mo2 C13 82.1(6) . .
C11 Mo2 C13 145.4(5) . .
C12 Mo2 C10 71.8(6) . .
C11 Mo2 C10 73.9(5) . .
C13 Mo2 C10 78.2(5) . .
C12 Mo2 C15 145.8(6) . .
C11 Mo2 C15 82.1(6) . .
C13 Mo2 C15 108.7(6) . .
C10 Mo2 C15 141.3(6) . .
C12 Mo2 C9 79.5(6) . .
C11 Mo2 C9 141.3(5) . .
C13 Mo2 C9 72.3(5) . .
C10 Mo2 C9 141.2(5) . .
C15 Mo2 C9 73.6(6) . .
C12 Mo2 C14 141.6(5) . .
C11 Mo2 C14 76.6(5) . .
C13 Mo2 C14 76.0(6) . .
C10 Mo2 C14 73.1(5) . .
C15 Mo2 C14 72.1(6) . .
C9 Mo2 C14 121.6(6) . .
C12 Mo2 C16 74.8(6) . .
C11 Mo2 C16 70.9(5) . .
C13 Mo2 C16 142.7(6) . .
C10 Mo2 C16 120.1(6) . .
C15 Mo2 C16 78.0(6) . .
C9 Mo2 C16 74.9(6) . .
C14 Mo2 C16 138.2(6) . .
C4 Mo1 C1 71.4(5) . .
C4 Mo1 C2 132.1(5) . .
C1 Mo1 C2 128.8(5) . .
C4 Mo1 C7 142.5(5) . .
C1 Mo1 C7 71.3(5) . .
C2 Mo1 C7 76.7(5) . .
C4 Mo1 C6 71.7(5) . .
C1 Mo1 C6 143.1(5) . .
C2 Mo1 C6 77.6(5) . .
C7 Mo1 C6 145.6(5) . .
C4 Mo1 C5 75.8(6) . .
C1 Mo1 C5 77.1(5) . .
C2 Mo1 C5 143.7(5) . .
C7 Mo1 C5 92.3(6) . .
C6 Mo1 C5 95.1(6) . .
C4 Mo1 C3 129.8(6) . .
C1 Mo1 C3 131.9(5) . .
C2 Mo1 C3 73.3(5) . .
C7 Mo1 C3 75.5(5) . .
C6 Mo1 C3 75.5(6) . .
C5 Mo1 C3 70.4(5) . .
C4 Mo1 C8 73.3(7) . .
C1 Mo1 C8 77.1(6) . .
C2 Mo1 C8 71.6(5) . .
C7 Mo1 C8 101.8(8) . .
C6 Mo1 C8 91.2(7) . .
C5 Mo1 C8 144.6(6) . .
C3 Mo1 C8 144.4(5) . .
C17 O1 Nd1 132.6(9) . .
C20 O2 Nd1 145.5(10) . .
C38 O4 Nd2 139.4(12) . .
C35A O3 C35B 74(4) . .
C35A O3 Nd2 153(2) . .
C35B O3 Nd2 122(4) . .
C49 O11 C48 103.9(12) . .
C50 O12 C51 105.7(12) . .
C32 O8 C33 104.8(10) . .
C31 O7 C30 104.1(11) . .
C25 O5 C24 104.7(14) . .
C26 O6 C27 104.1(16) . .
C44 O10 C45 104.6(14) . .
C43 O9 C42 104.1(13) . .
C10 N10 Nd1 159.6(11) . 1_465
C1 N1 Nd1 163.4(10) . .
C3 N3 Nd2 163.8(11) . 2_665
C11 N11 Nd1 163.3(11) . 2_666
C2 N2 Nd2 161.5(10) . .
C9 N9 Nd2 176.7(11) . .
C26 N22 C28 106.6(14) . .
C26 N22 Nd1 119.0(11) . .
C28 N22 Nd1 134.2(11) . .
C25 N21 C23 103.6(14) . .
C25 N21 Nd1 118.0(12) . .
C23 N21 Nd1 137.9(10) . .
C31 N23 C29 104.8(11) . .
C31 N23 Nd1 114.9(8) . .
C29 N23 Nd1 139.8(8) . .
C32 N24 C34 105.7(13) . .
C32 N24 Nd1 119.5(10) . .
C34 N24 Nd1 134.6(10) . .
C50 N28 C52 105.6(12) . .
C50 N28 Nd2 117.5(9) . .
C52 N28 Nd2 136.7(10) . .
C49 N27 C47 106.0(12) . .
C49 N27 Nd2 118.1(10) . .
C47 N27 Nd2 135.6(9) . .
C43 N25 C41 104.8(13) . .
C43 N25 Nd2 116.6(10) . .
C41 N25 Nd2 138.4(11) . .
C44 N26 C46 107.1(13) . .
C44 N26 Nd2 117.0(11) . .
C46 N26 Nd2 135.6(9) . .
C20 N18 C21 122.6(12) . .
C20 N18 C22 120.6(13) . .
C21 N18 C22 116.7(13) . .
C17 N17 C18 122.7(13) . .
C17 N17 C19 118.2(13) . .
C18 N17 C19 119.1(13) . .
C38 N20 C39 123(2) . .
C38 N20 C40 116(2) . .
C39 N20 C40 119.4(19) . .
C37A N19 C35A 127(3) . .
C37A N19 C36A 116(3) . .
C35A N19 C36A 115(4) . .
C37A N19 C36B 168(3) . .
C35A N19 C36B 64(3) . .
C36A N19 C36B 54(3) . .
C37A N19 C35B 66(3) . .
C35A N19 C35B 62(3) . .
C36A N19 C35B 169(4) . .
C36B N19 C35B 125(4) . .
C37A N19 C37B 45(2) . .
C35A N19 C37B 172(3) . .
C36A N19 C37B 73(3) . .
C36B N19 C37B 124(4) . .
C35B N19 C37B 110(4) . .
N16 C16 Mo2 178.2(15) . .
N15 C15 Mo2 178.6(16) . .
N14 C14 Mo2 176.6(13) . .
N10 C10 Mo2 178.0(13) . .
N13 C13 Mo2 179.5(14) . .
N12 C12 Mo2 178.4(14) . .
N1 C1 Mo1 177.4(12) . .
N3 C3 Mo1 176.7(12) . .
N7 C7 Mo1 175.7(13) . .
N5 C5 Mo1 177.2(13) . .
N4 C4 Mo1 178.8(17) . .
N6 C6 Mo1 178.6(14) . .
N8 C8 Mo1 178.0(19) . .
N9 C9 Mo2 178.7(13) . .
N2 C2 Mo1 178.2(12) . .
N11 C11 Mo2 177.9(13) . .
N27 C47 C48 105.1(12) . .
N27 C47 H47A 110.7 . .
C48 C47 H47A 110.7 . .
N27 C47 H47B 110.7 . .
C48 C47 H47B 110.7 . .
H47A C47 H47B 108.8 . .
O11 C48 C47 104.0(12) . .
O11 C48 H48B 111 . .
C47 C48 H48B 111 . .
O11 C48 H48A 111 . .
C47 C48 H48A 111 . .
H48B C48 H48A 109 . .
N27 C49 O11 120.8(14) . .
N27 C49 C50 119.4(13) . .
O11 C49 C50 119.8(14) . .
N28 C50 O12 119.9(13) . .
N28 C50 C49 120.8(13) . .
O12 C50 C49 119.1(12) . .
N28 C52 C51 105.8(13) . .
N28 C52 H52B 110.6 . .
C51 C52 H52B 110.6 . .
N28 C52 H52A 110.6 . .
C51 C52 H52A 110.6 . .
H52B C52 H52A 108.7 . .
O12 C51 C52 102.8(13) . .
O12 C51 H51A 111.2 . .
C52 C51 H51A 111.2 . .
O12 C51 H51B 111.2 . .
C52 C51 H51B 111.2 . .
H51A C51 H51B 109.1 . .
N24 C34 C33 105.6(12) . .
N24 C34 H34B 110.6 . .
C33 C34 H34B 110.6 . .
N24 C34 H34A 110.6 . .
C33 C34 H34A 110.6 . .
H34B C34 H34A 108.7 . .
O8 C33 C34 103.6(11) . .
O8 C33 H33A 111 . .
C34 C33 H33A 111 . .
O8 C33 H33B 111 . .
C34 C33 H33B 111 . .
H33A C33 H33B 109 . .
N24 C32 O8 120.2(13) . .
N24 C32 C31 119.5(12) . .
O8 C32 C31 120.3(12) . .
N23 C31 O7 120.5(11) . .
N23 C31 C32 122.2(12) . .
O7 C31 C32 117.3(13) . .
N23 C29 C30 106.2(12) . .
N23 C29 H29A 110.5 . .
C30 C29 H29A 110.5 . .
N23 C29 H29B 110.5 . .
C30 C29 H29B 110.5 . .
H29A C29 H29B 108.7 . .
O7 C30 C29 104.4(12) . .
O7 C30 H30B 110.9 . .
C29 C30 H30B 110.9 . .
O7 C30 H30A 110.9 . .
C29 C30 H30A 110.9 . .
H30B C30 H30A 108.9 . .
N22 C26 O6 120.6(18) . .
N22 C26 C25 118.9(15) . .
O6 C26 C25 120.5(18) . .
O2 C20 N18 120.8(13) . .
O6 C27 C28 104.7(15) . .
O6 C27 H27B 110.8 . .
C28 C27 H27B 110.8 . .
O6 C27 H27A 110.8 . .
C28 C27 H27A 110.8 . .
H27B C27 H27A 108.9 . .
N22 C28 C27 104.0(16) . .
N22 C28 H28A 111 . .
C27 C28 H28A 111 . .
N22 C28 H28B 111 . .
C27 C28 H28B 111 . .
H28A C28 H28B 109 . .
O5 C24 C23 103.1(14) . .
O5 C24 H24A 111.1 . .
C23 C24 H24A 111.1 . .
O5 C24 H24B 111.1 . .
C23 C24 H24B 111.1 . .
H24A C24 H24B 109.1 . .
N21 C23 C24 106.0(14) . .
N21 C23 H23B 110.5 . .
C24 C23 H23B 110.5 . .
N21 C23 H23A 110.5 . .
C24 C23 H23A 110.5 . .
H23B C23 H23A 108.7 . .
N21 C25 O5 122.0(18) . .
N21 C25 C26 120.6(16) . .
O5 C25 C26 117.4(16) . .
N26 C44 O10 120.2(17) . .
N26 C44 C43 120.9(14) . .
O10 C44 C43 118.8(16) . .
N26 C46 C45 102.7(14) . .
N26 C46 H46B 111.2 . .
C45 C46 H46B 111.2 . .
N26 C46 H46A 111.2 . .
C45 C46 H46A 111.2 . .
H46B C46 H46A 109.1 . .
O10 C45 C46 104.9(14) . .
O10 C45 H45A 110.8 . .
C46 C45 H45A 110.8 . .
O10 C45 H45B 110.8 . .
C46 C45 H45B 110.8 . .
H45A C45 H45B 108.8 . .
N25 C43 O9 119.7(15) . .
N25 C43 C44 120.9(14) . .
O9 C43 C44 119.4(16) . .
O9 C42 C41 104.8(13) . .
O9 C42 H42B 110.8 . .
C41 C42 H42B 110.8 . .
O9 C42 H42A 110.8 . .
C41 C42 H42A 110.8 . .
H42B C42 H42A 108.9 . .
N25 C41 C42 106.6(15) . .
N25 C41 H41A 110.4 . .
C42 C41 H41A 110.4 . .
N25 C41 H41B 110.4 . .
C42 C41 H41B 110.4 . .
H41A C41 H41B 108.6 . .
N18 C21 H21C 109.5 . .
N18 C21 H21A 109.5 . .
H21C C21 H21A 109.5 . .
N18 C21 H21B 109.5 . .
H21C C21 H21B 109.5 . .
H21A C21 H21B 109.5 . .
N18 C22 H22C 109.5 . .
N18 C22 H22A 109.5 . .
H22C C22 H22A 109.5 . .
N18 C22 H22B 109.5 . .
H22C C22 H22B 109.5 . .
H22A C22 H22B 109.5 . .
O1 C17 N17 122.3(14) . .
N17 C18 H18C 109.5 . .
N17 C18 H18B 109.5 . .
H18C C18 H18B 109.5 . .
N17 C18 H18A 109.5 . .
H18C C18 H18A 109.5 . .
H18B C18 H18A 109.5 . .
N17 C19 H19B 109.5 . .
N17 C19 H19C 109.5 . .
H19B C19 H19C 109.5 . .
N17 C19 H19A 109.5 . .
H19B C19 H19A 109.5 . .
H19C C19 H19A 109.5 . .
O4 C38 N20 125(2) . .
N20 C39 H39A 109.5 . .
N20 C39 H39B 109.5 . .
H39A C39 H39B 109.5 . .
N20 C39 H39C 109.5 . .
H39A C39 H39C 109.5 . .
H39B C39 H39C 109.5 . .
N20 C40 H40A 109.5 . .
N20 C40 H40B 109.5 . .
H40A C40 H40B 109.5 . .
N20 C40 H40C 109.5 . .
H40A C40 H40C 109.5 . .
H40B C40 H40C 109.5 . .
N29 C53 C54 173(3) . .
C56 C55 N30 143(6) . .
C36B C36A N19 63(3) . .
C36B C36A C37B 115(4) . .
N19 C36A C37B 55(3) . .
C37B C37A N19 74(4) . .
C37B C37A C35B 133(5) . .
N19 C37A C35B 60(3) . .
N32 C59 C60 154(6) . .
N31 C57 C58 170(9) . .
C37A C37B N19 62(3) . .
C37A C37B C36A 112(4) . .
N19 C37B C36A 52(2) . .
C36A C36B N19 62(3) . .
C36A C36B C35A 114(5) . .
N19 C36B C35A 56(3) . .
O3 C35A N19 118(3) . .
O3 C35A C35B 56(3) . .
N19 C35A C35B 62(3) . .
O3 C35A C36B 170(4) . .
N19 C35A C36B 60(3) . .
C35B C35A C36B 121(5) . .
O3 C35B C35A 50(3) . .
O3 C35B N19 106(5) . .
C35A C35B N19 56(3) . .
O3 C35B C37A 160(7) . .
C35A C35B C37A 111(5) . .
N19 C35B C37A 55(3) . .

loop_
_geom_bond_atom_site_label_1
_geom_bond_atom_site_label_2
_geom_bond_distance
_geom_bond_site_symmetry_2
Nd1 O2 2.369(9) .
Nd1 O1 2.464(9) .
Nd1 N1 2.547(11) .
Nd1 N11 2.559(13) 2_666
Nd1 N24 2.585(13) .
Nd1 N10 2.597(13) 1_645
Nd1 N22 2.615(12) .
Nd1 N21 2.638(13) .
Nd1 N23 2.671(11) .
Nd2 O4 2.413(10) .
Nd2 O3 2.423(11) .
Nd2 N3 2.543(11) 2_665
Nd2 N2 2.554(12) .
Nd2 N9 2.593(11) .
Nd2 N28 2.597(11) .
Nd2 N27 2.614(12) .
Nd2 N25 2.627(12) .
Nd2 N26 2.631(12) .
Mo2 C12 2.107(16) .
Mo2 C11 2.129(14) .
Mo2 C13 2.157(14) .
Mo2 C10 2.168(14) .
Mo2 C15 2.176(16) .
Mo2 C9 2.180(17) .
Mo2 C14 2.19(2) .
Mo2 C16 2.191(17) .
Mo1 C4 2.149(14) .
Mo1 C1 2.149(15) .
Mo1 C2 2.143(12) .
Mo1 C7 2.157(18) .
Mo1 C6 2.165(18) .
Mo1 C5 2.167(16) .
Mo1 C3 2.178(16) .
Mo1 C8 2.194(16) .
O1 C17 1.262(16) .
O2 C20 1.245(16) .
O4 C38 1.23(2) .
O3 C35A 1.23(4) .
O3 C35B 1.34(8) .
O11 C49 1.351(17) .
O11 C48 1.497(19) .
O12 C50 1.337(17) .
O12 C51 1.470(18) .
O8 C32 1.361(15) .
O8 C33 1.482(17) .
O7 C31 1.359(16) .
O7 C30 1.468(17) .
O5 C25 1.34(2) .
O5 C24 1.48(2) .
O6 C26 1.33(2) .
O6 C27 1.48(3) .
O10 C44 1.323(18) .
O10 C45 1.45(2) .
O9 C43 1.351(19) .
O9 C42 1.46(2) .
N15 C15 1.118(18) .
N16 C16 1.143(19) .
N12 C12 1.199(19) .
N10 C10 1.164(17) .
N10 Nd1 2.597(13) 1_465
N13 C13 1.145(18) .
N14 C14 1.15(2) .
N1 C1 1.162(17) .
N3 C3 1.157(18) .
N3 Nd2 2.543(11) 2_665
N8 C8 1.10(2) .
N5 C5 1.159(19) .
N4 C4 1.167(19) .
N6 C6 1.16(2) .
N11 C11 1.180(17) .
N11 Nd1 2.559(13) 2_666
N2 C2 1.176(16) .
N9 C9 1.153(19) .
N22 C26 1.27(2) .
N22 C28 1.47(2) .
N21 C25 1.25(2) .
N21 C23 1.50(2) .
N23 C31 1.262(17) .
N23 C29 1.479(18) .
N24 C32 1.262(17) .
N24 C34 1.487(18) .
N28 C50 1.278(18) .
N28 C52 1.459(19) .
N27 C49 1.267(19) .
N27 C47 1.481(17) .
N25 C43 1.29(2) .
N25 C41 1.45(2) .
N26 C44 1.27(2) .
N26 C46 1.45(2) .
N18 C20 1.336(19) .
N18 C21 1.437(19) .
N18 C22 1.470(18) .
N17 C17 1.310(18) .
N17 C18 1.446(19) .
N17 C19 1.461(18) .
N20 C38 1.32(2) .
N20 C39 1.43(3) .
N20 C40 1.46(2) .
N19 C37A 1.45(4) .
N19 C35A 1.45(4) .
N19 C36A 1.51(4) .
N19 C36B 1.52(7) .
N19 C35B 1.54(8) .
N19 C37B 1.58(5) .
N7 C7 1.17(2) .
N29 C53 1.15(3) .
N30 C55 1.35(2) .
C47 C48 1.53(2) .
C47 H47A 0.99 .
C47 H47B 0.99 .
C48 H48B 0.99 .
C48 H48A 0.99 .
C49 C50 1.47(2) .
C52 C51 1.54(2) .
C52 H52B 0.99 .
C52 H52A 0.99 .
C51 H51A 0.99 .
C51 H51B 0.99 .
C34 C33 1.53(2) .
C34 H34B 0.99 .
C34 H34A 0.99 .
C33 H33A 0.99 .
C33 H33B 0.99 .
C32 C31 1.458(18) .
C29 C30 1.50(2) .
C29 H29A 0.99 .
C29 H29B 0.99 .
C30 H30B 0.99 .
C30 H30A 0.99 .
C26 C25 1.50(3) .
C27 C28 1.52(3) .
C27 H27B 0.99 .
C27 H27A 0.99 .
C28 H28A 0.99 .
C28 H28B 0.99 .
C24 C23 1.51(2) .
C24 H24A 0.99 .
C24 H24B 0.99 .
C23 H23B 0.99 .
C23 H23A 0.99 .
C44 C43 1.47(2) .
C46 C45 1.55(2) .
C46 H46B 0.99 .
C46 H46A 0.99 .
C45 H45A 0.99 .
C45 H45B 0.99 .
C42 C41 1.50(2) .
C42 H42B 0.99 .
C42 H42A 0.99 .
C41 H41A 0.99 .
C41 H41B 0.99 .
C21 H21C 0.98 .
C21 H21A 0.98 .
C21 H21B 0.98 .
C22 H22C 0.98 .
C22 H22A 0.98 .
C22 H22B 0.98 .
C18 H18C 0.98 .
C18 H18B 0.98 .
C18 H18A 0.98 .
C19 H19B 0.98 .
C19 H19C 0.98 .
C19 H19A 0.98 .
C39 H39A 0.98 .
C39 H39B 0.98 .
C39 H39C 0.98 .
C40 H40A 0.98 .
C40 H40B 0.98 .
C40 H40C 0.98 .
C53 C54 1.53(4) .
C55 C56 1.361(19) .
C36A C36B 1.39(8) .
C37A C37B 1.16(6) .
C60 C59 1.48(2) .
C59 N32 1.31(2) .
C58 C57 1.53(2) .
C57 N31 1.52(2) .
C36B C35A 1.58(7) .
C35A C35B 1.54(8) .

loop_
_geom_torsion_atom_site_label_1
_geom_torsion_atom_site_label_2
_geom_torsion_atom_site_label_3
_geom_torsion_atom_site_label_4
_geom_torsion
_geom_torsion_site_symmetry_1
O2 Nd1 O1 C17 -115.5(13) .
N1 Nd1 O1 C17 176.8(12) .
N11 Nd1 O1 C17 44.2(12) 2_666
N24 Nd1 O1 C17 -67.3(14) .
N10 Nd1 O1 C17 -35.3(12) 1_645
N22 Nd1 O1 C17 169.6(14) .
N21 Nd1 O1 C17 111.5(13) .
N23 Nd1 O1 C17 31.2(15) .
O1 Nd1 O2 C20 23.8(16) .
N1 Nd1 O2 C20 167.5(16) .
N11 Nd1 O2 C20 -8.2(19) 2_666
N24 Nd1 O2 C20 -123.1(16) .
N10 Nd1 O2 C20 -52.6(16) 1_645
N22 Nd1 O2 C20 95.4(16) .
N21 Nd1 O2 C20 110.6(16) .
N23 Nd1 O2 C20 -123.7(16) .
O3 Nd2 O4 C38 144.0(18) .
N3 Nd2 O4 C38 -11.4(18) 2_665
N2 Nd2 O4 C38 -64.3(19) .
N9 Nd2 O4 C38 149.2(19) .
N28 Nd2 O4 C38 37.5(19) .
N27 Nd2 O4 C38 72.8(18) .
N25 Nd2 O4 C38 -145.4(18) .
N26 Nd2 O4 C38 -88.6(18) .
O4 Nd2 O3 C35A 39(5) .
N3 Nd2 O3 C35A -176(5) 2_665
N2 Nd2 O3 C35A -121(5) .
N9 Nd2 O3 C35A 33(5) .
N28 Nd2 O3 C35A 163(5) .
N27 Nd2 O3 C35A 103(5) .
N25 Nd2 O3 C35A -40(5) .
N26 Nd2 O3 C35A -70(5) .
O4 Nd2 O3 C35B 160(4) .
N3 Nd2 O3 C35B -54(4) 2_665
N2 Nd2 O3 C35B 1(4) .
N9 Nd2 O3 C35B 155(4) .
N28 Nd2 O3 C35B -76(4) .
N27 Nd2 O3 C35B -135(4) .
N25 Nd2 O3 C35B 81(4) .
N26 Nd2 O3 C35B 51(4) .
O2 Nd1 N1 C1 136(4) .
O1 Nd1 N1 C1 -159(4) .
N11 Nd1 N1 C1 -47(4) 2_666
N24 Nd1 N1 C1 64(4) .
N10 Nd1 N1 C1 70(4) 1_645
N22 Nd1 N1 C1 -152(4) .
N21 Nd1 N1 C1 -84(4) .
N23 Nd1 N1 C1 -2(4) .
O4 Nd2 N2 C2 -71(4) .
O3 Nd2 N2 C2 93(4) .
N3 Nd2 N2 C2 -124(4) 2_665
N9 Nd2 N2 C2 51(4) .
N28 Nd2 N2 C2 165(4) .
N27 Nd2 N2 C2 177(3) .
N25 Nd2 N2 C2 19(4) .
N26 Nd2 N2 C2 -47(4) .
O2 Nd1 N22 C26 171.8(15) .
O1 Nd1 N22 C26 -104.8(15) .
N1 Nd1 N22 C26 80.0(14) .
N11 Nd1 N22 C26 -48.7(15) 2_666
N24 Nd1 N22 C26 123.0(14) .
N10 Nd1 N22 C26 -140.4(13) 1_645
N21 Nd1 N22 C26 4.1(14) .
N23 Nd1 N22 C26 32.7(17) .
O2 Nd1 N22 C28 -14.8(15) .
O1 Nd1 N22 C28 68.6(15) .
N1 Nd1 N22 C28 -106.6(16) .
N11 Nd1 N22 C28 124.7(15) 2_666
N24 Nd1 N22 C28 -63.7(16) .
N10 Nd1 N22 C28 33.0(18) 1_645
N21 Nd1 N22 C28 177.5(17) .
N23 Nd1 N22 C28 -153.9(14) .
O2 Nd1 N21 C25 -16.9(15) .
O1 Nd1 N21 C25 61.8(13) .
N1 Nd1 N21 C25 -79.9(13) .
N11 Nd1 N21 C25 128.2(13) 2_666
N24 Nd1 N21 C25 -119.3(13) .
N10 Nd1 N21 C25 132.7(12) 1_645
N22 Nd1 N21 C25 -0.8(12) .
N23 Nd1 N21 C25 -161.6(13) .
O2 Nd1 N21 C23 154.1(12) .
O1 Nd1 N21 C23 -127.2(14) .
N1 Nd1 N21 C23 91.1(14) .
N11 Nd1 N21 C23 -60.7(14) 2_666
N24 Nd1 N21 C23 51.8(15) .
N10 Nd1 N21 C23 -56.3(17) 1_645
N22 Nd1 N21 C23 170.3(15) .
N23 Nd1 N21 C23 9.4(13) .
O2 Nd1 N23 C31 7.6(11) .
O1 Nd1 N23 C31 -122.3(9) .
N1 Nd1 N23 C31 79.4(9) .
N11 Nd1 N23 C31 -135.4(10) 2_666
N24 Nd1 N23 C31 7.1(8) .
N10 Nd1 N23 C31 -60.0(9) 1_645
N22 Nd1 N23 C31 124.8(9) .
N21 Nd1 N23 C31 150.6(9) .
O2 Nd1 N23 C29 178.3(13) .
O1 Nd1 N23 C29 48.4(15) .
N1 Nd1 N23 C29 -110.0(14) .
N11 Nd1 N23 C29 35.2(13) 2_666
N24 Nd1 N23 C29 177.7(15) .
N10 Nd1 N23 C29 110.6(14) 1_645
N22 Nd1 N23 C29 -64.6(15) .
N21 Nd1 N23 C29 -38.8(14) .
O2 Nd1 N24 C32 174.5(10) .
O1 Nd1 N24 C32 124.8(9) .
N1 Nd1 N24 C32 -93.2(9) .
N11 Nd1 N24 C32 34.2(10) 2_666
N10 Nd1 N24 C32 91.4(9) 1_645
N22 Nd1 N24 C32 -137.0(9) .
N21 Nd1 N24 C32 -53.7(10) .
N23 Nd1 N24 C32 -5.9(9) .
O2 Nd1 N24 C34 -0.8(11) .
O1 Nd1 N24 C34 -50.5(12) .
N1 Nd1 N24 C34 91.5(11) .
N11 Nd1 N24 C34 -141.1(11) 2_666
N10 Nd1 N24 C34 -83.9(11) 1_645
N22 Nd1 N24 C34 47.7(12) .
N21 Nd1 N24 C34 131.0(11) .
N23 Nd1 N24 C34 178.8(12) .
O4 Nd2 N28 C50 41.2(12) .
O3 Nd2 N28 C50 -103.5(11) .
N3 Nd2 N28 C50 92.7(11) 2_665
N2 Nd2 N28 C50 174.2(11) .
N9 Nd2 N28 C50 -45.6(11) .
N27 Nd2 N28 C50 3.5(10) .
N25 Nd2 N28 C50 -134.7(10) .
N26 Nd2 N28 C50 132.5(10) .
O4 Nd2 N28 C52 -144.1(14) .
O3 Nd2 N28 C52 71.2(15) .
N3 Nd2 N28 C52 -92.6(15) 2_665
N2 Nd2 N28 C52 -11.0(15) .
N9 Nd2 N28 C52 129.1(15) .
N27 Nd2 N28 C52 178.3(16) .
N25 Nd2 N28 C52 40.0(17) .
N26 Nd2 N28 C52 -52.7(16) .
O4 Nd2 N27 C49 -148.3(13) .
O3 Nd2 N27 C49 64.1(12) .
N3 Nd2 N27 C49 -70.7(12) 2_665
N2 Nd2 N27 C49 -12.4(14) .
N9 Nd2 N27 C49 135.8(12) .
N28 Nd2 N27 C49 0.3(11) .
N25 Nd2 N27 C49 130.2(11) .
N26 Nd2 N27 C49 -123.2(11) .
O4 Nd2 N27 C47 24.6(14) .
O3 Nd2 N27 C47 -123.1(14) .
N3 Nd2 N27 C47 102.2(14) 2_665
N2 Nd2 N27 C47 160.5(13) .
N9 Nd2 N27 C47 -51.4(14) .
N28 Nd2 N27 C47 173.2(15) .
N25 Nd2 N27 C47 -56.9(17) .
N26 Nd2 N27 C47 49.6(16) .
O4 Nd2 N25 C43 53.4(12) .
O3 Nd2 N25 C43 -160.7(12) .
N3 Nd2 N25 C43 -24.9(13) 2_665
N2 Nd2 N25 C43 -80.3(11) .
N9 Nd2 N25 C43 119.8(12) .
N28 Nd2 N25 C43 -130.0(11) .
N27 Nd2 N25 C43 125.4(11) .
N26 Nd2 N25 C43 -6.4(11) .
O4 Nd2 N25 C41 -119.7(15) .
O3 Nd2 N25 C41 26.2(15) .
N3 Nd2 N25 C41 162.0(14) 2_665
N2 Nd2 N25 C41 106.6(15) .
N9 Nd2 N25 C41 -53.3(15) .
N28 Nd2 N25 C41 56.9(17) .
N27 Nd2 N25 C41 -47.7(18) .
N26 Nd2 N25 C41 -179.5(16) .
O4 Nd2 N26 C44 -106.2(11) .
O3 Nd2 N26 C44 38.8(12) .
N3 Nd2 N26 C44 173.2(11) 2_665
N2 Nd2 N26 C44 92.0(11) .
N9 Nd2 N26 C44 -47.2(11) .
N28 Nd2 N26 C44 134.5(10) .
N27 Nd2 N26 C44 -131.9(10) .
N25 Nd2 N26 C44 6.9(10) .
O4 Nd2 N26 C46 66.4(14) .
O3 Nd2 N26 C46 -148.6(13) .
N3 Nd2 N26 C46 -14.1(13) 2_665
N2 Nd2 N26 C46 -95.4(14) .
N9 Nd2 N26 C46 125.4(14) .
N28 Nd2 N26 C46 -52.8(15) .
N27 Nd2 N26 C46 40.8(16) .
N25 Nd2 N26 C46 179.5(15) .
C49 N27 C47 C48 -4.8(18) .
Nd2 N27 C47 C48 -178.2(11) .
C49 O11 C48 C47 -3.0(17) .
N27 C47 C48 O11 4.6(18) .
C47 N27 C49 O11 3(2) .
Nd2 N27 C49 O11 178.0(11) .
C47 N27 C49 C50 -178.5(14) .
Nd2 N27 C49 C50 -3.7(19) .
C48 O11 C49 N27 0(2) .
C48 O11 C49 C50 -178.3(14) .
C52 N28 C50 O12 2.2(19) .
Nd2 N28 C50 O12 178.5(10) .
C52 N28 C50 C49 176.8(14) .
Nd2 N28 C50 C49 -6.9(18) .
C51 O12 C50 N28 -4(2) .
C51 O12 C50 C49 -178.7(15) .
N27 C49 C50 N28 7(2) .
O11 C49 C50 N28 -174.3(14) .
N27 C49 C50 O12 -178.0(14) .
O11 C49 C50 O12 0(2) .
C50 N28 C52 C51 0.5(19) .
Nd2 N28 C52 C51 -174.6(12) .
C50 O12 C51 C52 3.7(19) .
N28 C52 C51 O12 -3(2) .
C32 N24 C34 C33 -2.1(14) .
Nd1 N24 C34 C33 173.6(8) .
C32 O8 C33 C34 -2.9(13) .
N24 C34 C33 O8 3.0(13) .
C34 N24 C32 O8 0.2(15) .
Nd1 N24 C32 O8 -176.3(8) .
C34 N24 C32 C31 -178.9(11) .
Nd1 N24 C32 C31 4.5(15) .
C33 O8 C32 N24 1.8(15) .
C33 O8 C32 C31 -179.0(11) .
C29 N23 C31 O7 -1.7(15) .
Nd1 N23 C31 O7 172.1(8) .
C29 N23 C31 C32 177.8(12) .
Nd1 N23 C31 C32 -8.4(15) .
C30 O7 C31 N23 2.2(15) .
C30 O7 C31 C32 -177.4(11) .
N24 C32 C31 N23 3.0(18) .
O8 C32 C31 N23 -176.1(11) .
N24 C32 C31 O7 -177.4(11) .
O8 C32 C31 O7 3.4(17) .
C31 N23 C29 C30 0.4(15) .
Nd1 N23 C29 C30 -170.8(10) .
C31 O7 C30 C29 -1.5(14) .
N23 C29 C30 O7 0.7(15) .
C28 N22 C26 O6 1(3) .
Nd1 N22 C26 O6 176.4(16) .
C28 N22 C26 C25 178.1(16) .
Nd1 N22 C26 C25 -7(2) .
C27 O6 C26 N22 1(3) .
C27 O6 C26 C25 -176(2) .
Nd1 O2 C20 N18 -164.3(11) .
C21 N18 C20 O2 3(2) .
C22 N18 C20 O2 -177.9(14) .
C26 O6 C27 C28 -2(3) .
C26 N22 C28 C27 -3(2) .
Nd1 N22 C28 C27 -176.5(16) .
O6 C27 C28 N22 3(3) .
C25 O5 C24 C23 -4(2) .
C25 N21 C23 C24 -7.9(19) .
Nd1 N21 C23 C24 -179.8(12) .
O5 C24 C23 N21 7(2) .
C23 N21 C25 O5 6(2) .
Nd1 N21 C25 O5 -179.9(13) .
C23 N21 C25 C26 -176.0(16) .
Nd1 N21 C25 C26 -2(2) .
C24 O5 C25 N21 -2(2) .
C24 O5 C25 C26 -179.5(17) .
N22 C26 C25 N21 6(3) .
O6 C26 C25 N21 -177.0(19) .
N22 C26 C25 O5 -175.9(17) .
O6 C26 C25 O5 1(3) .
C46 N26 C44 O10 -2.2(19) .
Nd2 N26 C44 O10 172.5(10) .
C46 N26 C44 C43 178.2(14) .
Nd2 N26 C44 C43 -7.1(19) .
C45 O10 C44 N26 -2(2) .
C45 O10 C44 C43 177.3(15) .
C44 N26 C46 C45 5.3(18) .
Nd2 N26 C46 C45 -167.9(11) .
C44 O10 C45 C46 5.4(19) .
N26 C46 C45 O10 -6.5(19) .
C41 N25 C43 O9 0(2) .
Nd2 N25 C43 O9 -175.0(11) .
C41 N25 C43 C44 -178.7(14) .
Nd2 N25 C43 C44 6.0(19) .
C42 O9 C43 N25 -1(2) .
C42 O9 C43 C44 178.4(15) .
N26 C44 C43 N25 1(2) .
O10 C44 C43 N25 -178.8(14) .
N26 C44 C43 O9 -178.2(14) .
O10 C44 C43 O9 2(2) .
C43 O9 C42 C41 0.7(18) .
C43 N25 C41 C42 0.2(18) .
Nd2 N25 C41 C42 173.9(11) .
O9 C42 C41 N25 -0.6(19) .
Nd1 O1 C17 N17 -146.8(11) .
C18 N17 C17 O1 3(2) .
C19 N17 C17 O1 -178.4(13) .
Nd2 O4 C38 N20 -157.0(14) .
C39 N20 C38 O4 11(3) .
C40 N20 C38 O4 176.7(19) .
N19 C37A C37B C36A 14(4) .
